data_2012377
loop_
_publ_author_name
'Rolland, Marc'
'Kassem, Tarek'
'Rolland, Val\'erie'
'Martinez, Jean'

_publ_section_title
;
 Full stereochemical understanding in a new
 (2<i>R</i>,3<i>R</i>,4<i>R</i>)-4-hydroxyisoleucine synthesis
;
_journal_issue 12
_journal_name_full 'Acta Crystallographica Section C'
_journal_page_first 1415
_journal_page_last 1417
_journal_paper_doi 10.1107/S0108270101014597
_journal_volume 57
_journal_year 2001
_chemical_formula_iupac 'C16 H21 N O3'
_chemical_formula_moiety 'C16 H21 N O3'
_chemical_formula_sum 'C16 H21 N O3'
_chemical_formula_weight 275.34
_chemical_name_systematic
;
2,3,5,6,7,8-Hexahydro-6,8-methano-7,7,8a-trimethyl-3-(1-methyl-2-
oxopropylidene)-5H-1,4-benzoxazin-2-one
;
_space_group_IT_number 19
_symmetry_cell_setting orthorhombic
_symmetry_space_group_name_Hall 'P 2ac 2ab'
_symmetry_space_group_name_H-M 'P 21 21 21'
_atom_sites_solution_hydrogens geom
_atom_sites_solution_primary direct
_atom_sites_solution_secondary difmap
_cell_angle_alpha 90
_cell_angle_beta 90
_cell_angle_gamma 90
_cell_formula_units_Z 4
_cell_length_a 8.4160(3)
_cell_length_b 12.3127(5)
_cell_length_c 14.7039(4)
_cell_measurement_reflns_used 10878
_cell_measurement_temperature 293(2)
_cell_measurement_theta_max 26.44
_cell_measurement_theta_min 1.00
_cell_volume 1523.67(9)
_computing_data_collection 'KappaCCD Reference Manual (Nonius, 1998)'
_computing_data_reduction 'DENZO and SCALEPAK (Otwinowski & Minor, 1997)'
_computing_molecular_graphics 'ORTEPII (Johnson, 1976)'
_computing_publication_material 'MAXUS (Mackay et al., 1999)'
_computing_structure_refinement 'SHELXL97 (Sheldrick, 1997)'
_computing_structure_solution 'SIR92 (Altomare et al., 1994)'
_diffrn_ambient_temperature 293(2)
_diffrn_measured_fraction_theta_full .980
_diffrn_measured_fraction_theta_max .980
_diffrn_measurement_device 'Nonius KappaCCD area-detector'
_diffrn_measurement_method \f-scan
_diffrn_radiation_source 'X-ray tube'
_diffrn_radiation_type MoK\a
_diffrn_radiation_wavelength .71073
_diffrn_reflns_av_R_equivalents .033
_diffrn_reflns_av_sigmaI/netI .023
_diffrn_reflns_limit_h_max 10
_diffrn_reflns_limit_h_min -10
_diffrn_reflns_limit_k_max 15
_diffrn_reflns_limit_k_min -15
_diffrn_reflns_limit_l_max 17
_diffrn_reflns_limit_l_min -17
_diffrn_reflns_number 10878
_diffrn_reflns_theta_full 26.44
_diffrn_reflns_theta_max 26.44
_diffrn_reflns_theta_min 3.31
_exptl_absorpt_coefficient_mu .082
_exptl_absorpt_correction_type none
_exptl_crystal_colour colourless
_exptl_crystal_density_diffrn 1.200
_exptl_crystal_density_meas ?
_exptl_crystal_density_method 'not measured'
_exptl_crystal_description prism
_exptl_crystal_F_000 592
_exptl_crystal_size_max .4
_exptl_crystal_size_mid .3
_exptl_crystal_size_min .2
_refine_diff_density_max .13
_refine_diff_density_min -.16
_refine_ls_goodness_of_fit_ref 1.058
_refine_ls_hydrogen_treatment constr
_refine_ls_matrix_type full
_refine_ls_number_parameters 181
_refine_ls_number_reflns 1775
_refine_ls_number_restraints 0
_refine_ls_restrained_S_all 1.058
_refine_ls_R_factor_all .041
_refine_ls_R_factor_gt .038
_refine_ls_shift/su_max <0.001
_refine_ls_shift/su_mean .000
_refine_ls_structure_factor_coef Fsqd
_refine_ls_weighting_details 'calc w = 1/[\s^2^(Fo^2^)+(0.0551P)^2^+0.1091P] where P=(Fo^2^+2Fc^2^)/3'
_refine_ls_weighting_scheme calc
_refine_ls_wR_factor_gt .098
_refine_ls_wR_factor_ref .100
_reflns_number_gt 1668
_reflns_number_total 1775
_reflns_threshold_expression I>2\s(I)
_cod_data_source_file gd1165.cif
_cod_data_source_block III
_cod_depositor_comments
;
The following automatic conversions were performed:
'_symmetry_cell_setting' value 'Orthorhombic' changed to 'orthorhombic'
according to '/home/saulius/struct/CIF-dictionaries/cif_core.dic'
dictionary named 'cif_core.dic' version 2.4.1 from 2010-06-29.

Automatic conversion script
Id: cif_fix_enum 1527 2010-12-29 10:47:43Z saulius 

The following automatic conversions were performed:

'_symmetry_cell_setting' value 'Orthorhombic' changed to
'orthorhombic' according to
/home/saulius/struct/CIF-dictionaries/cif_core.dic dictionary named
'cif_core.dic' version 2.4.1 from 2010-06-29.

Automatic conversion script
Id: cif_fix_values 1715 2011-07-08 13:25:40Z adriana 

The following automatic conversions were performed:

'_exptl_crystal_density_meas' value 'not measured' was changed to '?'
- the value is perceived as not measured.

Automatic conversion script
Id: cif_fix_values 3008 2015-01-20 13:52:24Z robertas 
;
_cod_original_cell_volume 1523.72(9)
_cod_original_sg_symbol_H-M P212121
_cod_database_code 2012377
_cod_database_fobs_code 2012377

loop_
_symmetry_equiv_pos_as_xyz
'x, y, z'
'-x+1/2, -y, z+1/2'
'x+1/2, -y+1/2, -z'
'-x, y+1/2, -z+1/2'

loop_
_atom_site_label
_atom_site_fract_x
_atom_site_fract_y
_atom_site_fract_z
_atom_site_U_iso_or_equiv
_atom_site_adp_type
_atom_site_calc_flag
_atom_site_refinement_flags
_atom_site_occupancy
_atom_site_disorder_assembly
_atom_site_disorder_group
_atom_site_type_symbol
O1 -.0355(2) .61400(17) .53152(14) .0809(6) Uani d . 1 . . O
O2 .1157(2) .54369(11) .71948(10) .0560(4) Uani d . 1 . . O
O3 .16674(16) .36925(9) .73540(8) .0442(3) Uani d . 1 . . O
N1 .3561(2) .37272(13) .58021(11) .0495(4) Uani d . 1 . . N
C1 .1678(2) .46121(14) .68663(12) .0408(4) Uani d . 1 . . C
C2 .2433(2) .45510(15) .59522(12) .0427(4) Uani d . 1 . . C
C3 .2174(3) .53378(16) .53378(13) .0489(5) Uani d . 1 . . C
C4 .1034(3) .62506(17) .54936(14) .0530(5) Uani d . 1 . . C
C5 .1713(4) .73112(18) .5795(2) .0805(8) Uani d . 1 . . C
C6 .2937(4) .5352(2) .44169(17) .0825(9) Uani d . 1 . . C
C7 .1963(2) .26619(14) .68705(12) .0384(4) Uani d . 1 . . C
C8 .3392(2) .28487(15) .62532(13) .0445(4) Uani d . 1 . . C
C9 .4713(3) .2018(2) .62734(18) .0622(6) Uani d . 1 . . C
C10 .4679(3) .1384(2) .71647(18) .0621(6) Uani d . 1 . . C
C11 .4121(3) .2148(2) .79336(16) .0607(6) Uani d . 1 . . C
C12 .2411(2) .18707(15) .76226(14) .0463(4) Uani d . 1 . . C
C13 .3078(3) .07631(17) .72646(17) .0586(5) Uani d . 1 . . C
C14 .2422(4) .0191(2) .6446(2) .0829(8) Uani d . 1 . . C
C15 .3131(4) -.0056(2) .8054(2) .0939(10) Uani d . 1 . . C
C16 .0437(3) .24001(18) .63723(16) .0539(5) Uani d . 1 . . C
H5A .0874 .7835 .5856 .121 Uiso calc R 1 . . H
H5B .2467 .7562 .5353 .121 Uiso calc R 1 . . H
H5C .2235 .7219 .6371 .121 Uiso calc R 1 . . H
H6A .3272 .6077 .4275 .124 Uiso calc R 1 . . H
H6B .2187 .5109 .3969 .124 Uiso calc R 1 . . H
H6C .3843 .4878 .4417 .124 Uiso calc R 1 . . H
H9A .5730 .2381 .6210 .075 Uiso calc R 1 . . H
H9B .4592 .1521 .5767 .075 Uiso calc R 1 . . H
H10 .5636 .0958 .7298 .074 Uiso calc R 1 . . H
H11A .4416 .2903 .7849 .073 Uiso calc R 1 . . H
H11B .4380 .1897 .8541 .073 Uiso calc R 1 . . H
H12 .1632 .1809 .8115 .056 Uiso calc R 1 . . H
H14A .3052 -.0441 .6319 .124 Uiso calc R 1 . . H
H14B .2449 .0672 .5932 .124 Uiso calc R 1 . . H
H14C .1345 -.0023 .6563 .124 Uiso calc R 1 . . H
H15A .2071 -.0286 .8198 .141 Uiso calc R 1 . . H
H15B .3601 .0281 .8577 .141 Uiso calc R 1 . . H
H15C .3754 -.0674 .7879 .141 Uiso calc R 1 . . H
H16A -.0371 .2208 .6804 .081 Uiso calc R 1 . . H
H16B .0614 .1802 .5966 .081 Uiso calc R 1 . . H
H16C .0100 .3024 .6031 .081 Uiso calc R 1 . . H

loop_
_atom_site_aniso_label
_atom_site_aniso_U_11
_atom_site_aniso_U_22
_atom_site_aniso_U_33
_atom_site_aniso_U_12
_atom_site_aniso_U_13
_atom_site_aniso_U_23
O1 .0615(10) .0981(14) .0831(12) .0083(10) -.0161(9) .0013(11)
O2 .0765(10) .0421(7) .0492(7) .0106(7) .0077(7) -.0055(6)
O3 .0580(7) .0392(6) .0354(6) .0053(6) .0070(6) -.0019(5)
N1 .0530(9) .0465(9) .0490(8) .0020(8) .0135(7) -.0002(7)
C1 .0470(9) .0372(8) .0384(8) .0024(8) .0011(8) -.0030(7)
C2 .0467(9) .0405(9) .0411(9) -.0024(8) .0056(8) -.0018(8)
C3 .0554(12) .0461(10) .0452(10) -.0052(9) .0075(9) .0043(8)
C4 .0584(12) .0536(11) .0471(10) .0000(10) .0012(9) .0117(10)
C5 .0801(17) .0432(11) .118(2) -.0022(13) .0139(18) .0081(13)
C6 .105(2) .0812(17) .0609(13) .0109(17) .0342(15) .0196(13)
C7 .0415(9) .0353(8) .0385(8) .0018(7) .0009(7) -.0034(7)
C8 .0458(10) .0448(9) .0428(9) .0029(9) .0066(8) -.0055(8)
C9 .0535(11) .0584(12) .0748(15) .0131(11) .0189(11) .0003(12)
C10 .0479(11) .0607(12) .0775(14) .0160(10) .0005(10) .0075(12)
C11 .0539(12) .0691(14) .0589(12) .0057(11) -.0118(10) .0043(12)
C12 .0463(9) .0454(10) .0473(10) .0047(8) .0018(9) .0069(8)
C13 .0546(11) .0430(10) .0783(14) .0118(9) .0050(12) .0065(10)
C14 .0798(16) .0510(13) .118(2) .0071(13) .0027(18) -.0262(14)
C15 .0873(19) .0661(15) .128(3) .0293(16) .016(2) .0414(17)
C16 .0510(11) .0519(11) .0589(12) -.0025(10) -.0103(10) .0019(10)

loop_
_atom_type_symbol
_atom_type_description
_atom_type_scat_dispersion_real
_atom_type_scat_dispersion_imag
_atom_type_scat_source
C C .0033 .0016 'International Tables Vol C Tables 4.2.6.8 and 6.1.1.4'
H H .0000 .0000 'International Tables Vol C Tables 4.2.6.8 and 6.1.1.4'
N N .0061 .0033 'International Tables Vol C Tables 4.2.6.8 and 6.1.1.4'
O O .0106 .0060 'International Tables Vol C Tables 4.2.6.8 and 6.1.1.4'

loop_
_geom_angle_atom_site_label_1
_geom_angle_atom_site_label_2
_geom_angle_atom_site_label_3
_geom_angle
_geom_angle_publ_flag
C1 O3 C7 117.87(12) yes
C8 N1 C2 117.02(15) yes
O2 C1 O3 119.63(15) yes
O2 C1 C2 123.97(17) yes
O3 C1 C2 116.31(15) yes
C3 C2 N1 121.62(17) yes
C3 C2 C1 120.13(17) yes
N1 C2 C1 117.79(16) yes
C2 C3 C4 122.92(17) yes
C2 C3 C6 123.1(2) yes
C4 C3 C6 113.88(19) yes
O1 C4 C5 122.3(2) yes
O1 C4 C3 120.2(2) yes
C5 C4 C3 117.2(2) yes
O3 C7 C16 105.88(15) no
O3 C7 C12 104.02(13) no
C16 C7 C12 115.22(16) no
O3 C7 C8 106.86(14) yes
C16 C7 C8 114.43(16) no
C12 C7 C8 109.48(15) no
N1 C8 C9 120.11(18) no
N1 C8 C7 121.67(16) yes
C9 C8 C7 117.83(16) no
C8 C9 C10 110.45(18) no
C9 C10 C11 108.82(18) no
C9 C10 C13 110.4(2) no
C11 C10 C13 88.08(18) no
C10 C11 C12 86.11(16) no
C7 C12 C11 107.71(17) no
C7 C12 C13 113.73(17) no
C11 C12 C13 87.61(16) no
C14 C13 C15 107.9(2) no
C14 C13 C10 118.3(2) no
C15 C13 C10 111.6(2) no
C14 C13 C12 123.1(2) no
C15 C13 C12 109.1(2) no
C10 C13 C12 85.10(16) no
C4 C5 H5A 109.5 no
C4 C5 H5B 109.5 no
H5A C5 H5B 109.5 no
C4 C5 H5C 109.5 no
H5A C5 H5C 109.5 no
H5B C5 H5C 109.5 no
C3 C6 H6A 109.5 no
C3 C6 H6B 109.5 no
H6A C6 H6B 109.5 no
C3 C6 H6C 109.5 no
H6A C6 H6C 109.5 no
H6B C6 H6C 109.5 no
C8 C9 H9A 109.6 no
C10 C9 H9A 109.6 no
C8 C9 H9B 109.6 no
C10 C9 H9B 109.6 no
H9A C9 H9B 108.1 no
C9 C10 H10 115.4 no
C11 C10 H10 115.4 no
C13 C10 H10 115.4 no
C11 C12 H12 114.9 no
C13 C12 H12 114.9 no
C10 C11 H11A 114.3 no
C12 C11 H11A 114.3 no
C10 C11 H11B 114.3 no
C12 C11 H11B 114.3 no
H11A C11 H11B 111.4 no
C7 C12 H12 114.9 no
C13 C14 H14A 109.5 no
C13 C14 H14B 109.5 no
H14A C14 H14B 109.5 no
C13 C14 H14C 109.5 no
H14A C14 H14C 109.5 no
H14B C14 H14C 109.5 no
C13 C15 H15A 109.5 no
C13 C15 H15B 109.5 no
H15A C15 H15B 109.5 no
C13 C15 H15C 109.5 no
H15A C15 H15C 109.5 no
H15B C15 H15C 109.5 no
C7 C16 H16A 109.5 no
C7 C16 H16B 109.5 no
H16A C16 H16B 109.5 no
C7 C16 H16C 109.5 no
H16A C16 H16C 109.5 no
H16B C16 H16C 109.5 no

loop_
_geom_bond_atom_site_label_1
_geom_bond_atom_site_label_2
_geom_bond_site_symmetry_2
_geom_bond_distance
_geom_bond_publ_flag
O1 C4 . 1.205(3) yes
O2 C1 . 1.207(2) yes
O3 C1 . 1.340(2) yes
O3 C7 . 1.476(2) yes
N1 C8 . 1.277(2) yes
N1 C2 . 1.407(2) yes
C1 C2 . 1.488(2) yes
C2 C3 . 1.342(3) yes
C3 C4 . 1.495(3) yes
C3 C6 . 1.499(3) yes
C4 C5 . 1.493(3) yes
C7 C8 . 1.524(3) yes
C8 C9 . 1.511(3) no
C9 C10 . 1.526(4) no
C7 C16 . 1.513(3) no
C7 C12 . 1.521(3) no
C10 C11 . 1.544(3) no
C10 C13 . 1.556(3) no
C11 C12 . 1.547(3) no
C12 C13 . 1.566(3) no
C13 C14 . 1.500(4) no
C13 C15 . 1.538(3) no
C5 H5A . .9600 no
C5 H5B . .9600 no
C5 H5C . .9600 no
C6 H6A . .9600 no
C6 H6B . .9600 no
C6 H6C . .9600 no
C10 H10 . .9800 no
C9 H9A . .9700 no
C9 H9B . .9700 no
C11 H11A . .9700 no
C11 H11B . .9700 no
C12 H12 . .9800 no
C14 H14A . .9600 no
C14 H14B . .9600 no
C14 H14C . .9600 no
C15 H15A . .9600 no
C15 H15B . .9600 no
C15 H15C . .9600 no
C16 H16A . .9600 no
C16 H16B . .9600 no
C16 H16C . .9600 no

loop_
_geom_torsion_atom_site_label_1
_geom_torsion_atom_site_label_2
_geom_torsion_atom_site_label_3
_geom_torsion_atom_site_label_4
_geom_torsion
_geom_torsion_publ_flag
C7 O3 C1 O2 166.26(18) no
C7 O3 C1 C2 -17.0(2) no
C8 N1 C2 C3 -158.28(19) yes
C8 N1 C2 C1 29.6(3) no
O2 C1 C2 C3 -19.2(3) no
O3 C1 C2 C3 164.23(18) yes
O2 C1 C2 N1 153.1(2) no
O3 C1 C2 N1 -23.5(2) no
N1 C2 C3 C4 -177.34(19) no
C1 C2 C3 C4 -5.4(3) yes
N1 C2 C3 C6 5.8(3) no
C1 C2 C3 C6 177.8(2) no
C2 C3 C4 O1 -85.9(3) yes
C6 C3 C4 O1 91.2(3) no
C2 C3 C4 C5 99.3(3) yes
C6 C3 C4 C5 -83.6(3) no
C1 O3 C7 C16 -76.3(2) no
C1 O3 C7 C12 161.85(16) no
C1 O3 C7 C8 46.1(2) no
C2 N1 C8 C9 -167.9(2) no
C2 N1 C8 C7 4.7(3) no
O3 C7 C8 N1 -41.3(2) no
C16 C7 C8 N1 75.5(2) no
C12 C7 C8 N1 -153.39(18) no
O3 C7 C8 C9 131.52(18) no
C16 C7 C8 C9 -111.6(2) no
C12 C7 C8 C9 19.5(2) no
N1 C8 C9 C10 150.7(2) no
C7 C8 C9 C10 -22.3(3) no
C8 C9 C10 C11 -34.0(3) no
C8 C9 C10 C13 61.1(2) no
C9 C10 C11 C12 83.8(2) no
C13 C10 C11 C12 -27.10(16) no
O3 C7 C12 C11 -74.35(18) no
C16 C7 C12 C11 170.23(17) no
C8 C7 C12 C11 39.6(2) no
O3 C7 C12 C13 -169.66(15) no
C16 C7 C12 C13 74.9(2) no
C8 C7 C12 C13 -55.7(2) no
C10 C11 C12 C7 -87.25(18) no
C10 C11 C12 C13 26.92(17) no
C9 C10 C13 C14 42.6(3) no
C11 C10 C13 C14 152.0(2) no
C9 C10 C13 C15 168.8(2) no
C11 C10 C13 C15 -81.9(2) no
C9 C10 C13 C12 -82.6(2) no
C11 C10 C13 C12 26.79(16) no
C7 C12 C13 C14 -39.2(3) no
C11 C12 C13 C14 -147.5(2) no
C7 C12 C13 C15 -167.2(2) no
C11 C12 C13 C15 84.4(2) no
C7 C12 C13 C10 81.6(2) no
C11 C12 C13 C10 -26.74(17) no

loop_
_cod_related_entry_id
_cod_related_entry_database
_cod_related_entry_code
1 ChemSpider 9452363
